data_2207201
loop_
_publ_author_name
'Ai-Yun Fu'
'Da-Qi Wang'
'Yong-Ling Sun'

_publ_section_title
;
 Hexaaquacadmium(II) bis{4-[2-(4-hydroxyphenyl)-2-propyl]phenolate}
 dihydrate
;
_journal_coeditor_code CV6591
_journal_issue 11
_journal_name_full 'Acta Crystallographica Section E'
_journal_page_first m2353
_journal_page_last m2354
_journal_paper_doi 10.1107/S1600536805033167
_journal_volume 61
_journal_year 2005
_chemical_formula_iupac '[Cd (H2 O)6] (C15 H15 O2)2 , 2H2 O'
_chemical_formula_moiety 'Cd H12 O6 2+ , 2C15 H15 O2 - , 2H2 O'
_chemical_formula_sum 'C30 H46 Cd O12'
_chemical_formula_weight 711.07
_chemical_name_systematic
;
Hexaaquacadmium(II) bis{4-[2-(4-hydroxyphenyl)-2-propyl]phenolate} dihydrate
;
_space_group_IT_number 61
_symmetry_cell_setting orthorhombic
_symmetry_space_group_name_Hall '-P 2ac 2ab'
_symmetry_space_group_name_H-M 'P b c a'
_atom_sites_solution_hydrogens geom
_atom_sites_solution_primary direct
_atom_sites_solution_secondary difmap
_audit_creation_method SHELXL97
_cell_angle_alpha 90.00
_cell_angle_beta 90.00
_cell_angle_gamma 90.00
_cell_formula_units_Z 4
_cell_length_a 10.4207(18)
_cell_length_b 10.976(2)
_cell_length_c 28.962(4)
_cell_measurement_reflns_used 3183
_cell_measurement_temperature 273(2)
_cell_measurement_theta_max 22.42
_cell_measurement_theta_min 2.779
_cell_volume 3312.6(9)
_computing_cell_refinement 'SAINT (Bruker, 1997)'
_computing_data_collection 'SMART (Bruker, 1997)'
_computing_data_reduction SAINT
_computing_molecular_graphics 'SHELXTL (Bruker, 1997)'
_computing_publication_material SHELXTL
_computing_structure_refinement 'SHELXL97 (Sheldrick, 1997)'
_computing_structure_solution 'SHELXS97 (Sheldrick, 1997)'
_diffrn_ambient_temperature 273(2)
_diffrn_measured_fraction_theta_full 0.984
_diffrn_measured_fraction_theta_max 0.984
_diffrn_measurement_device_type 'Bruker SMART CCD area-detector'
_diffrn_measurement_method '\f and \w'
_diffrn_radiation_monochromator graphite
_diffrn_radiation_source 'fine-focus sealed tube'
_diffrn_radiation_type MoK\a
_diffrn_radiation_wavelength 0.71073
_diffrn_reflns_av_R_equivalents 0.0516
_diffrn_reflns_av_sigmaI/netI 0.0399
_diffrn_reflns_limit_h_max 12
_diffrn_reflns_limit_h_min -12
_diffrn_reflns_limit_k_max 13
_diffrn_reflns_limit_k_min -13
_diffrn_reflns_limit_l_max 34
_diffrn_reflns_limit_l_min -24
_diffrn_reflns_number 16112
_diffrn_reflns_theta_full 25.22
_diffrn_reflns_theta_max 25.22
_diffrn_reflns_theta_min 2.41
_diffrn_standards_number 0
_exptl_absorpt_coefficient_mu 0.718
_exptl_absorpt_correction_T_max 0.8029
_exptl_absorpt_correction_T_min 0.7337
_exptl_absorpt_correction_type multi-scan
_exptl_absorpt_process_details '(SADABS; Bruker, 1997)'
_exptl_crystal_colour colourless
_exptl_crystal_density_diffrn 1.426
_exptl_crystal_density_method 'not measured'
_exptl_crystal_description block
_exptl_crystal_F_000 1480
_exptl_crystal_size_max 0.46
_exptl_crystal_size_mid 0.35
_exptl_crystal_size_min 0.32
_refine_diff_density_max 0.492
_refine_diff_density_min -0.442
_refine_ls_extinction_method none
_refine_ls_goodness_of_fit_ref 1.003
_refine_ls_hydrogen_treatment constr
_refine_ls_matrix_type full
_refine_ls_number_parameters 196
_refine_ls_number_reflns 2944
_refine_ls_number_restraints 1
_refine_ls_restrained_S_all 1.015
_refine_ls_R_factor_all 0.0962
_refine_ls_R_factor_gt 0.0488
_refine_ls_shift/su_max 0.000
_refine_ls_shift/su_mean 0.000
_refine_ls_structure_factor_coef Fsqd
_refine_ls_weighting_details 'calc w = 1/[\s^2^(Fo^2^)+(0.0537P)^2^+10.4291P] where P=(Fo^2^+2Fc^2^)/3'
_refine_ls_weighting_scheme calc
_refine_ls_wR_factor_gt 0.1136
_refine_ls_wR_factor_ref 0.1436
_reflns_number_gt 1681
_reflns_number_total 2944
_reflns_threshold_expression I>2\s(I)
_cod_data_source_file cv6591.cif
_cod_data_source_block I
_cod_database_code 2207201
_cod_database_fobs_code 2207201

loop_
_symmetry_equiv_pos_as_xyz
'x, y, z'
'-x+1/2, -y, z+1/2'
'x+1/2, -y+1/2, -z'
'-x, y+1/2, -z+1/2'
'-x, -y, -z'
'x-1/2, y, -z-1/2'
'-x-1/2, y-1/2, z'
'x, -y-1/2, z-1/2'

loop_
_atom_site_label
_atom_site_fract_x
_atom_site_fract_y
_atom_site_fract_z
_atom_site_U_iso_or_equiv
_atom_site_adp_type
_atom_site_calc_flag
_atom_site_refinement_flags
_atom_site_occupancy
_atom_site_type_symbol
Cd1 0.5000 0.5000 0.5000 0.0475(2) Uani d SD 1 Cd
O1 1.3156(3) 0.3368(3) 0.91537(12) 0.0445(9) Uani d . 1 O
O2 0.4932(3) 0.4795(3) 0.92286(12) 0.0394(9) Uani d . 1 O
H2 0.4395 0.4256 0.9196 0.059 Uiso calc R 1 H
O3 0.6262(5) 0.6305(4) 0.45757(18) 0.0859(15) Uani d . 1 O
H16 0.5673 0.6975 0.4613 0.103 Uiso d R 1 H
H17 0.6824 0.6800 0.4788 0.103 Uiso d R 1 H
O4 0.5637(6) 0.6035(4) 0.56802(16) 0.0924(17) Uani d D 1 O
H18 0.5393 0.6691 0.5687 0.111 Uiso d R 1 H
H19 0.5001 0.5487 0.5831 0.111 Uiso d R 1 H
O5 0.3270(4) 0.6396(4) 0.49685(13) 0.0520(10) Uani d . 1 O
H20 0.3693 0.7051 0.4960 0.062 Uiso d R 1 H
H21 0.2863 0.6361 0.4716 0.062 Uiso d R 1 H
O6 0.4378(6) 0.8604(4) 0.49444(15) 0.0897(18) Uani d . 1 O
H22 0.4506 0.8996 0.5188 0.108 Uiso d R 1 H
H23 0.4532 0.9082 0.4722 0.108 Uiso d R 1 H
C1 0.8986(5) 0.4225(5) 0.79068(17) 0.0350(12) Uani d . 1 C
C2 1.0177(5) 0.3997(4) 0.82049(17) 0.0333(12) Uani d . 1 C
C3 1.1222(5) 0.4763(5) 0.82318(18) 0.0376(13) Uani d . 1 C
H3 1.1250 0.5445 0.8042 0.045 Uiso calc R 1 H
C4 1.2242(5) 0.4549(5) 0.85343(19) 0.0437(14) Uani d . 1 C
H4A 1.2936 0.5082 0.8538 0.052 Uiso calc R 1 H
C5 1.2233(5) 0.3556(5) 0.88277(17) 0.0368(12) Uani d . 1 C
C6 1.1228(5) 0.2746(5) 0.8790(2) 0.0432(14) Uani d . 1 C
H6 1.1221 0.2047 0.8972 0.052 Uiso calc R 1 H
C7 1.0228(5) 0.2960(5) 0.84864(19) 0.0408(13) Uani d . 1 C
H7 0.9565 0.2394 0.8468 0.049 Uiso calc R 1 H
C8 0.7851(5) 0.4390(5) 0.82416(17) 0.0321(11) Uani d . 1 C
C9 0.7848(5) 0.5332(5) 0.85636(19) 0.0426(14) Uani d . 1 C
H9 0.8521 0.5888 0.8563 0.051 Uiso calc R 1 H
C10 0.6868(5) 0.5468(5) 0.88868(19) 0.0422(13) Uani d . 1 C
H10 0.6899 0.6114 0.9095 0.051 Uiso calc R 1 H
C11 0.5861(5) 0.4669(4) 0.89039(17) 0.0324(12) Uani d . 1 C
C12 0.5843(5) 0.3755(5) 0.85766(19) 0.0465(14) Uani d . 1 C
H12 0.5158 0.3212 0.8573 0.056 Uiso calc R 1 H
C13 0.6817(5) 0.3620(5) 0.82521(19) 0.0456(14) Uani d . 1 C
H13 0.6764 0.2993 0.8037 0.055 Uiso calc R 1 H
C14 0.8786(5) 0.3161(5) 0.75721(19) 0.0462(14) Uani d . 1 C
H14A 0.8041 0.3312 0.7386 0.055 Uiso calc R 1 H
H14B 0.8667 0.2422 0.7744 0.055 Uiso calc R 1 H
H14C 0.9526 0.3081 0.7377 0.055 Uiso calc R 1 H
C15 0.9132(5) 0.5370(5) 0.76073(19) 0.0470(14) Uani d . 1 C
H15A 0.8370 0.5484 0.7426 0.056 Uiso calc R 1 H
H15B 0.9857 0.5276 0.7406 0.056 Uiso calc R 1 H
H15C 0.9260 0.6066 0.7802 0.056 Uiso calc R 1 H

loop_
_atom_site_aniso_label
_atom_site_aniso_U_11
_atom_site_aniso_U_22
_atom_site_aniso_U_33
_atom_site_aniso_U_12
_atom_site_aniso_U_13
_atom_site_aniso_U_23
Cd1 0.0468(4) 0.0439(3) 0.0520(4) -0.0031(3) -0.0049(3) 0.0032(3)
O1 0.0315(19) 0.059(2) 0.043(2) 0.0017(18) 0.0003(17) 0.0052(19)
O2 0.0334(19) 0.044(2) 0.0404(19) -0.0028(18) 0.0051(16) -0.0081(16)
O3 0.081(4) 0.068(3) 0.109(4) -0.008(3) 0.008(3) 0.001(3)
O4 0.145(5) 0.062(3) 0.070(3) -0.019(3) -0.025(3) 0.000(3)
O5 0.050(2) 0.052(2) 0.054(2) -0.0008(19) -0.008(2) 0.001(2)
O6 0.159(5) 0.055(3) 0.055(3) -0.044(3) -0.021(3) 0.003(2)
C1 0.031(3) 0.038(3) 0.037(3) -0.001(2) 0.003(2) 0.002(2)
C2 0.030(3) 0.032(3) 0.037(3) -0.001(2) 0.007(2) -0.001(2)
C3 0.032(3) 0.037(3) 0.044(3) -0.002(2) 0.007(2) 0.006(2)
C4 0.030(3) 0.049(3) 0.052(3) -0.006(3) 0.004(3) -0.001(3)
C5 0.027(3) 0.047(3) 0.036(3) 0.004(3) 0.006(2) -0.003(3)
C6 0.038(3) 0.039(3) 0.053(4) 0.001(3) 0.001(3) 0.010(3)
C7 0.035(3) 0.039(3) 0.049(3) -0.005(2) 0.002(3) 0.004(3)
C8 0.027(3) 0.037(3) 0.033(3) 0.000(2) -0.001(2) -0.003(2)
C9 0.032(3) 0.043(3) 0.053(3) -0.010(2) 0.001(3) -0.004(3)
C10 0.036(3) 0.042(3) 0.049(3) 0.000(3) 0.000(3) -0.011(3)
C11 0.023(3) 0.038(3) 0.036(3) 0.008(2) -0.003(2) 0.003(2)
C12 0.031(3) 0.054(4) 0.055(4) -0.014(3) 0.007(3) -0.017(3)
C13 0.035(3) 0.049(3) 0.054(3) -0.006(3) 0.005(3) -0.021(3)
C14 0.039(3) 0.052(4) 0.048(3) -0.002(3) 0.006(3) -0.013(3)
C15 0.039(3) 0.054(4) 0.048(3) 0.001(3) 0.002(3) 0.009(3)

loop_
_atom_type_symbol
_atom_type_description
_atom_type_scat_dispersion_real
_atom_type_scat_dispersion_imag
_atom_type_scat_source
C C 0.0033 0.0016 'International Tables Vol C Tables 4.2.6.8 and 6.1.1.4'
H H 0.0000 0.0000 'International Tables Vol C Tables 4.2.6.8 and 6.1.1.4'
O O 0.0106 0.0060 'International Tables Vol C Tables 4.2.6.8 and 6.1.1.4'
Cd Cd -0.8075 1.2024 'International Tables Vol C Tables 4.2.6.8 and 6.1.1.4'

loop_
_geom_angle_atom_site_label_1
_geom_angle_atom_site_label_2
_geom_angle_atom_site_label_3
_geom_angle_site_symmetry_1
_geom_angle_site_symmetry_3
_geom_angle
_geom_angle_publ_flag
O3 Cd1 O3 5_666 . 180.0000(10) ?
O3 Cd1 O5 5_666 . 89.33(16) ?
O3 Cd1 O5 . . 90.67(16) y
O3 Cd1 O5 5_666 5_666 90.67(16) ?
O3 Cd1 O5 . 5_666 89.33(16) y
O5 Cd1 O5 . 5_666 180.0000(10) ?
O3 Cd1 O4 5_666 5_666 89.16(18) ?
O3 Cd1 O4 . 5_666 90.84(18) y
O5 Cd1 O4 . 5_666 93.72(17) y
O5 Cd1 O4 5_666 5_666 86.28(17) ?
O3 Cd1 O4 5_666 . 90.84(18) ?
O3 Cd1 O4 . . 89.16(18) y
O5 Cd1 O4 . . 86.28(17) y
O5 Cd1 O4 5_666 . 93.72(17) ?
O4 Cd1 O4 5_666 . 180.0000(10) ?
C11 O2 H2 . . 109.5 ?
Cd1 O3 H16 . . 92.9 ?
Cd1 O3 H17 . . 110.0 ?
H16 O3 H17 . . 83.8 ?
Cd1 O4 H18 . . 112.4 ?
Cd1 O4 H19 . . 83.6 ?
H18 O4 H19 . . 109.7 ?
Cd1 O5 H20 . . 98.9 ?
Cd1 O5 H21 . . 112.7 ?
H20 O5 H21 . . 106.0 ?
H22 O6 H23 . . 107.1 ?
C14 C1 C2 . . 110.0(4) ?
C14 C1 C15 . . 106.3(4) ?
C2 C1 C15 . . 111.8(4) ?
C14 C1 C8 . . 112.6(4) ?
C2 C1 C8 . . 106.6(4) ?
C15 C1 C8 . . 109.6(4) ?
C3 C2 C7 . . 115.6(5) ?
C3 C2 C1 . . 124.9(5) ?
C7 C2 C1 . . 119.4(4) ?
C2 C3 C4 . . 122.3(5) ?
C2 C3 H3 . . 118.8 ?
C4 C3 H3 . . 118.8 ?
C5 C4 C3 . . 120.8(5) ?
C5 C4 H4A . . 119.6 ?
C3 C4 H4A . . 119.6 ?
O1 C5 C6 . . 119.5(5) ?
O1 C5 C4 . . 122.7(5) ?
C6 C5 C4 . . 117.8(5) ?
C5 C6 C7 . . 120.8(5) ?
C5 C6 H6 . . 119.6 ?
C7 C6 H6 . . 119.6 ?
C6 C7 C2 . . 122.4(5) ?
C6 C7 H7 . . 118.8 ?
C2 C7 H7 . . 118.8 ?
C13 C8 C9 . . 116.2(5) ?
C13 C8 C1 . . 123.0(5) ?
C9 C8 C1 . . 120.7(4) ?
C8 C9 C10 . . 122.1(5) ?
C8 C9 H9 . . 118.9 ?
C10 C9 H9 . . 118.9 ?
C11 C10 C9 . . 121.2(5) ?
C11 C10 H10 . . 119.4 ?
C9 C10 H10 . . 119.4 ?
O2 C11 C10 . . 120.5(5) ?
O2 C11 C12 . . 122.7(5) ?
C10 C11 C12 . . 116.8(5) ?
C11 C12 C13 . . 122.1(5) ?
C11 C12 H12 . . 118.9 ?
C13 C12 H12 . . 118.9 ?
C8 C13 C12 . . 121.5(5) ?
C8 C13 H13 . . 119.2 ?
C12 C13 H13 . . 119.2 ?
C1 C14 H14A . . 109.5 ?
C1 C14 H14B . . 109.5 ?
H14A C14 H14B . . 109.5 ?
C1 C14 H14C . . 109.5 ?
H14A C14 H14C . . 109.5 ?
H14B C14 H14C . . 109.5 ?
C1 C15 H15A . . 109.5 ?
C1 C15 H15B . . 109.5 ?
H15A C15 H15B . . 109.5 ?
C1 C15 H15C . . 109.5 ?
H15A C15 H15C . . 109.5 ?
H15B C15 H15C . . 109.5 ?

loop_
_geom_bond_atom_site_label_1
_geom_bond_atom_site_label_2
_geom_bond_site_symmetry_2
_geom_bond_distance
_geom_bond_publ_flag
Cd1 O3 5_666 2.301(5) ?
Cd1 O3 . 2.301(5) y
Cd1 O5 . 2.368(4) y
Cd1 O5 5_666 2.368(4) ?
Cd1 O4 5_666 2.369(4) ?
Cd1 O4 . 2.369(4) y
O1 C5 . 1.364(6) y
O2 C11 . 1.357(6) y
O2 H2 . 0.8200 ?
O3 H16 . 0.9633 ?
O3 H17 . 1.0082 ?
O4 H18 . 0.7645 ?
O4 H19 . 0.9958 ?
O5 H20 . 0.8437 ?
O5 H21 . 0.8452 ?
O6 H22 . 0.8378 ?
O6 H23 . 0.8451 ?
C1 C14 . 1.532(7) ?
C1 C2 . 1.532(7) ?
C1 C15 . 1.535(7) ?
C1 C8 . 1.540(7) ?
C2 C3 . 1.378(7) ?
C2 C7 . 1.401(7) ?
C3 C4 . 1.397(7) ?
C3 H3 . 0.9300 ?
C4 C5 . 1.382(7) ?
C4 H4A . 0.9300 ?
C5 C6 . 1.378(7) ?
C6 C7 . 1.384(7) ?
C6 H6 . 0.9300 ?
C7 H7 . 0.9300 ?
C8 C13 . 1.370(7) ?
C8 C9 . 1.392(7) ?
C9 C10 . 1.393(7) ?
C9 H9 . 0.9300 ?
C10 C11 . 1.369(7) ?
C10 H10 . 0.9300 ?
C11 C12 . 1.381(7) ?
C12 C13 . 1.391(7) ?
C12 H12 . 0.9300 ?
C13 H13 . 0.9300 ?
C14 H14A . 0.9600 ?
C14 H14B . 0.9600 ?
C14 H14C . 0.9600 ?
C15 H15A . 0.9600 ?
C15 H15B . 0.9600 ?
C15 H15C . 0.9600 ?

loop_
_geom_hbond_atom_site_label_D
_geom_hbond_atom_site_label_H
_geom_hbond_atom_site_label_A
_geom_hbond_site_symmetry_A
_geom_hbond_distance_DH
_geom_hbond_distance_HA
_geom_hbond_distance_DA
_geom_hbond_angle_DHA
O2 H2 O1 1_455 0.82 1.62 2.434(5) 170
O4 H18 O1 4_756 0.76 2.43 2.893(6) 121
O5 H20 O6 . 0.84 1.85 2.686(6) 171
O5 H21 O1 2_664 0.85 1.97 2.801(5) 168
O6 H22 O2 4_656 0.84 1.99 2.822(6) 171
O6 H23 O2 8_575 0.85 1.93 2.778(6) 178

loop_
_geom_torsion_atom_site_label_1
_geom_torsion_atom_site_label_2
_geom_torsion_atom_site_label_3
_geom_torsion_atom_site_label_4
_geom_torsion
C3 C2 C1 C14 122.4(5)
C9 C8 C1 C15 -60.3(6)
